data_7127289
loop_
_publ_author_name
'Zhou, Jiliang'
'Kim, Hyehwang'
'Liu, Liu Leo'
'Cao, Levy L.'
'Stephan, Douglas W.'

_publ_section_title
;
 An arene-stabilized \h<sup>5</sup>-pentamethylcyclopentadienyl antimony
 dication acts as a source of Sb<sup>+</sup> or Sb<sup>3+</sup> cations.
;
_journal_issue 85
_journal_name_full 'Chemical communications (Cambridge, England)'
_journal_page_first 12953
_journal_page_last 12956
_journal_paper_doi 10.1039/d0cc02710c
_journal_volume 56
_journal_year 2020
_chemical_formula_moiety 'C10 H15 Sb, 2(B C24 F20), 3(C7 H8)'
_chemical_formula_sum 'C79 H39 B2 F40 Sb'
_chemical_formula_weight 1891.47
_space_group_crystal_system monoclinic
_space_group_IT_number 14
_space_group_name_Hall '-P 2ybc'
_space_group_name_H-M_alt 'P 1 21/c 1'
_atom_sites_solution_hydrogens geom
_audit_creation_date 2018-07-13
_audit_creation_method
;
Olex2 1.2
(compiled 2018.05.29 svn.r3508 for OlexSys, GUI svn.r5506)
;
_audit_update_record
;
2020-03-29 deposited with the CCDC.	2020-09-18 downloaded from the CCDC.
;
_cell_angle_alpha 90
_cell_angle_beta 90.0060(10)
_cell_angle_gamma 90
_cell_formula_units_Z 4
_cell_length_a 16.5682(4)
_cell_length_b 15.2566(4)
_cell_length_c 28.2917(7)
_cell_measurement_reflns_used 9327
_cell_measurement_temperature 150(2)
_cell_measurement_theta_max 21.52
_cell_measurement_theta_min 2.67
_cell_volume 7151.4(3)
_computing_cell_refinement 'SAINT v8.34A (Bruker, 2013)'
_computing_data_reduction 'SAINT v8.34A (Bruker, 2013)'
_computing_molecular_graphics Ortep3
_computing_publication_material 'Olex2 (Dolomanov et al., 2009)'
_computing_structure_refinement 'ShelXL (Sheldrick, 2015)'
_computing_structure_solution 'ShelXL (Sheldrick, 2015)'
_diffrn_ambient_temperature 150(2)
_diffrn_measured_fraction_theta_full 0.998
_diffrn_measured_fraction_theta_max 0.998
_diffrn_measurement_device_type 'Bruker APEX-II CCD'
_diffrn_measurement_method '\f and \w scans'
_diffrn_radiation_type MoK\a
_diffrn_radiation_wavelength 0.71073
_diffrn_reflns_av_R_equivalents 0.1016
_diffrn_reflns_av_unetI/netI 0.0583
_diffrn_reflns_Laue_measured_fraction_full 0.998
_diffrn_reflns_Laue_measured_fraction_max 0.998
_diffrn_reflns_limit_h_max 20
_diffrn_reflns_limit_h_min -20
_diffrn_reflns_limit_k_max 19
_diffrn_reflns_limit_k_min -18
_diffrn_reflns_limit_l_max 35
_diffrn_reflns_limit_l_min -35
_diffrn_reflns_number 152803
_diffrn_reflns_point_group_measured_fraction_full 0.998
_diffrn_reflns_point_group_measured_fraction_max 0.998
_diffrn_reflns_theta_full 25.242
_diffrn_reflns_theta_max 26.737
_diffrn_reflns_theta_min 2.316
_diffrn_standards_number 0
_exptl_absorpt_coefficient_mu 0.538
_exptl_absorpt_correction_T_max 0.7455
_exptl_absorpt_correction_T_min 0.6870
_exptl_absorpt_correction_type multi-scan
_exptl_absorpt_process_details
;
SADABS-2014/5 (Bruker,2014/5) was used for absorption correction.
wR2(int) was 0.0603 before and 0.0530 after correction.
The Ratio of minimum to maximum transmission is 0.9215.
The \l/2 correction factor is 0.00150.
;
_exptl_crystal_colour yellow
_exptl_crystal_density_diffrn 1.757
_exptl_crystal_description needle
_exptl_crystal_F_000 3736
_exptl_crystal_size_max 0.14
_exptl_crystal_size_mid 0.03
_exptl_crystal_size_min 0.03
_refine_diff_density_max 1.012
_refine_diff_density_min -1.242
_refine_diff_density_rms 0.084
_refine_ls_extinction_method none
_refine_ls_goodness_of_fit_ref 1.022
_refine_ls_hydrogen_treatment constr
_refine_ls_matrix_type full
_refine_ls_number_parameters 1095
_refine_ls_number_reflns 15155
_refine_ls_number_restraints 57
_refine_ls_restrained_S_all 1.028
_refine_ls_R_factor_all 0.0980
_refine_ls_R_factor_gt 0.0484
_refine_ls_shift/su_max 0.001
_refine_ls_shift/su_mean 0.000
_refine_ls_structure_factor_coef Fsqd
_refine_ls_weighting_details 'w=1/[\s^2^(Fo^2^)+(0.0411P)^2^+14.1355P] where P=(Fo^2^+2Fc^2^)/3'
_refine_ls_weighting_scheme calc
_refine_ls_wR_factor_gt 0.0992
_refine_ls_wR_factor_ref 0.1197
_reflns_Friedel_coverage 0.000
_reflns_number_gt 9756
_reflns_number_total 15155
_reflns_threshold_expression 'I > 2\s(I)'
_cod_data_source_file d0cc02710c2.cif
_cod_data_source_block 1
_cod_depositor_comments 'Adding full bibliography for 7127289--7127291.cif.'
_cod_database_code 7127289
_shelx_shelxl_version_number 2014/7
_shelx_space_group_comment
;
The symmetry employed for this shelxl refinement is uniquely defined
by the following loop, which should always be used as a source of
symmetry information in preference to the above space-group names.
They are only intended as comments.
;
_olex2_refinement_description
;
1. Fixed Uiso
 At 1.2 times of:
  All C(H) groups
 At 1.5 times of:
  All C(H,H,H) groups
2. Rigid bond restraints
 C18, C19, C20, C21, C22, C23, C24
 with sigma for 1-2 distances of 0.005 and sigma for 1-3 distances of 0.005
3. Uiso/Uaniso restraints and constraints
C18 \\sim C19 \\sim C20 \\sim C21 \\sim C22 \\sim C23 \\sim C24: within 2A with
sigma of 0.005 and sigma for terminal atoms of 0.01
4.a Aromatic/amide H refined with riding coordinates:
 C12(H12), C13(H13), C14(H14), C15(H15), C16(H16), C19(H19), C20(H20),
 C21(H21), C22(H22), C23(H23), C74(H74), C75(H75), C76(H76), C77(H77), C78(H78)
4.b Fitted hexagon refined as free rotating group:
 C18(C19,C20,C21,C22,C23)
4.c Idealised Me refined as rotating group:
 C6(H6A,H6B,H6C), C7(H7A,H7B,H7C), C8(H8A,H8B,H8C), C9(H9A,H9B,H9C), C10(H10A,
 H10B,H10C), C17(H17A,H17B,H17C), C24(H24A,H24B,H24C), C79(H79A,H79B,H79C)
;
_olex2_submission_special_instructions 'No special instructions were received'

loop_
_space_group_symop_operation_xyz
'x, y, z'
'-x, y+1/2, -z+1/2'
'-x, -y, -z'
'x, -y-1/2, z-1/2'

loop_
_atom_site_label
_atom_site_type_symbol
_atom_site_fract_x
_atom_site_fract_y
_atom_site_fract_z
_atom_site_U_iso_or_equiv
_atom_site_adp_type
_atom_site_occupancy
_atom_site_site_symmetry_order
_atom_site_calc_flag
_atom_site_refinement_flags_posn
_atom_site_refinement_flags_adp
_atom_site_refinement_flags_occupancy
_atom_site_disorder_assembly
_atom_site_disorder_group
Sb1 Sb 0.21249(2) 0.26287(2) 0.39010(2) 0.03256(8) Uani 1 1 d . . . . .
F1 F 0.35750(13) 0.28404(15) 0.61495(8) 0.0350(5) Uani 1 1 d . . . . .
C1 C 0.2536(2) 0.1616(3) 0.45011(14) 0.0305(9) Uani 1 1 d . . . . .
C2 C 0.2898(2) 0.1335(2) 0.40691(13) 0.0259(8) Uani 1 1 d . . . . .
C3 C 0.3463(2) 0.2010(2) 0.39219(13) 0.0266(8) Uani 1 1 d . . . . .
C4 C 0.3447(2) 0.2693(3) 0.42665(13) 0.0268(8) Uani 1 1 d . . . . .
C5 C 0.2870(2) 0.2470(3) 0.46211(13) 0.0277(9) Uani 1 1 d . . . . .
C6 C 0.1984(3) 0.1114(3) 0.48168(17) 0.0462(12) Uani 1 1 d . . . . .
H6A H 0.1554 0.1502 0.4931 0.069 Uiso 1 1 calc GR . . . .
H6B H 0.2289 0.0885 0.5087 0.069 Uiso 1 1 calc GR . . . .
H6C H 0.1745 0.0626 0.4640 0.069 Uiso 1 1 calc GR . . . .
C7 C 0.2787(3) 0.0470(3) 0.38327(16) 0.0374(10) Uani 1 1 d . . . . .
H7A H 0.2216 0.0304 0.3843 0.056 Uiso 1 1 calc GR . . . .
H7B H 0.3109 0.0025 0.3997 0.056 Uiso 1 1 calc GR . . . .
H7C H 0.2965 0.0511 0.3503 0.056 Uiso 1 1 calc GR . . . .
C8 C 0.4032(2) 0.1961(3) 0.35137(14) 0.0371(10) Uani 1 1 d . . . . .
H8A H 0.3873 0.1478 0.3305 0.056 Uiso 1 1 calc GR . . . .
H8B H 0.4581 0.1860 0.3630 0.056 Uiso 1 1 calc GR . . . .
H8C H 0.4016 0.2514 0.3338 0.056 Uiso 1 1 calc GR . . . .
C9 C 0.3993(3) 0.3468(3) 0.42828(15) 0.0395(11) Uani 1 1 d . . . . .
H9A H 0.4339 0.3471 0.4002 0.059 Uiso 1 1 calc GR . . . .
H9B H 0.4330 0.3437 0.4567 0.059 Uiso 1 1 calc GR . . . .
H9C H 0.3670 0.4005 0.4290 0.059 Uiso 1 1 calc GR . . . .
C10 C 0.2718(3) 0.2965(3) 0.50656(14) 0.0395(10) Uani 1 1 d . . . . .
H10A H 0.2745 0.3595 0.5001 0.059 Uiso 1 1 calc GR . . . .
H10B H 0.3127 0.2808 0.5301 0.059 Uiso 1 1 calc GR . . . .
H10C H 0.2181 0.2816 0.5187 0.059 Uiso 1 1 calc GR . . . .
C11 C 0.1183(3) 0.4273(3) 0.41745(17) 0.0420(11) Uani 1 1 d . . . . .
C12 C 0.1981(3) 0.4544(3) 0.41133(16) 0.0393(11) Uani 1 1 d . . . . .
H12 H 0.2287 0.4726 0.4380 0.047 Uiso 1 1 calc R . . . .
C13 C 0.2334(3) 0.4552(3) 0.36664(16) 0.0367(10) Uani 1 1 d . . . . .
H13 H 0.2877 0.4738 0.3630 0.044 Uiso 1 1 calc R . . . .
C14 C 0.1895(3) 0.4288(3) 0.32747(16) 0.0382(10) Uani 1 1 d . . . . .
H14 H 0.2140 0.4283 0.2971 0.046 Uiso 1 1 calc R . . . .
C15 C 0.1098(3) 0.4033(3) 0.33269(16) 0.0404(11) Uani 1 1 d . . . . .
H15 H 0.0791 0.3862 0.3059 0.049 Uiso 1 1 calc R . . . .
C16 C 0.0751(3) 0.4029(3) 0.37748(18) 0.0443(12) Uani 1 1 d . . . . .
H16 H 0.0203 0.3855 0.3808 0.053 Uiso 1 1 calc R . . . .
C17 C 0.0800(4) 0.4228(3) 0.46571(18) 0.0635(16) Uani 1 1 d . . . . .
H17A H 0.0757 0.3614 0.4756 0.095 Uiso 1 1 calc GR . . . .
H17B H 0.0261 0.4490 0.4645 0.095 Uiso 1 1 calc GR . . . .
H17C H 0.1134 0.4551 0.4884 0.095 Uiso 1 1 calc GR . . . .
C18 C 0.4080(3) 0.0945(3) 0.52656(15) 0.1008(16) Uani 1 1 d . U . . .
C19 C 0.4114(3) 0.0451(3) 0.48531(17) 0.0909(15) Uani 1 1 d G U . . .
H19 H 0.3776 -0.0047 0.4817 0.109 Uiso 1 1 calc R . . . .
C20 C 0.4642(3) 0.0687(3) 0.44932(13) 0.0972(16) Uani 1 1 d G U . . .
H20 H 0.4665 0.0350 0.4211 0.117 Uiso 1 1 calc R . . . .
C21 C 0.5137(3) 0.1416(4) 0.45459(17) 0.1118(17) Uani 1 1 d G U . . .
H21 H 0.5498 0.1577 0.4300 0.134 Uiso 1 1 calc R . . . .
C22 C 0.5104(3) 0.1910(3) 0.4958(2) 0.1123(17) Uani 1 1 d G U . . .
H22 H 0.5442 0.2408 0.4994 0.135 Uiso 1 1 calc R . . . .
C23 C 0.4575(3) 0.1674(3) 0.53183(15) 0.1049(17) Uani 1 1 d G U . . .
H23 H 0.4553 0.2011 0.5600 0.126 Uiso 1 1 calc R . . . .
C24 C 0.3620(5) 0.0664(7) 0.5674(3) 0.131(2) Uani 1 1 d . U . . .
H24A H 0.3119 0.1003 0.5693 0.197 Uiso 1 1 calc GR . . . .
H24B H 0.3939 0.0760 0.5961 0.197 Uiso 1 1 calc GR . . . .
H24C H 0.3491 0.0040 0.5644 0.197 Uiso 1 1 calc GR . . . .
C25 C 0.4271(2) 0.4709(2) 0.62693(13) 0.0245(8) Uani 1 1 d . . . . .
C26 C 0.4301(2) 0.4597(2) 0.57803(14) 0.0275(9) Uani 1 1 d . . . . .
C27 C 0.4003(3) 0.5195(3) 0.54613(14) 0.0367(10) Uani 1 1 d . . . . .
C28 C 0.3652(3) 0.5953(3) 0.56150(16) 0.0532(14) Uani 1 1 d . . . . .
C29 C 0.3581(3) 0.6098(3) 0.60928(16) 0.0472(12) Uani 1 1 d . . . . .
C30 C 0.3876(2) 0.5480(3) 0.64012(14) 0.0336(9) Uani 1 1 d . . . . .
C31 C 0.3733(2) 0.3594(2) 0.68753(13) 0.0239(8) Uani 1 1 d . . . . .
C32 C 0.3295(2) 0.3022(3) 0.65910(14) 0.0280(9) Uani 1 1 d . . . . .
C33 C 0.2603(2) 0.2593(3) 0.67208(15) 0.0329(9) Uani 1 1 d . . . . .
C34 C 0.2290(2) 0.2745(3) 0.71632(15) 0.0338(10) Uani 1 1 d . . . . .
C35 C 0.2675(2) 0.3329(3) 0.74534(14) 0.0311(9) Uani 1 1 d . . . . .
C36 C 0.3369(2) 0.3752(2) 0.73054(13) 0.0241(8) Uani 1 1 d . . . . .
C37 C 0.5211(2) 0.3267(2) 0.64706(13) 0.0227(8) Uani 1 1 d . . . . .
C38 C 0.5197(2) 0.2376(2) 0.65620(13) 0.0256(8) Uani 1 1 d . . . . .
C39 C 0.5760(2) 0.1790(3) 0.63899(14) 0.0303(9) Uani 1 1 d . . . . .
C40 C 0.6380(2) 0.2082(3) 0.61140(15) 0.0331(10) Uani 1 1 d . . . . .
C41 C 0.6442(2) 0.2964(3) 0.60184(14) 0.0282(9) Uani 1 1 d . . . . .
C42 C 0.5871(2) 0.3520(2) 0.61998(13) 0.0239(8) Uani 1 1 d . . . . .
C43 C 0.5146(2) 0.4486(2) 0.70966(13) 0.0234(8) Uani 1 1 d . . . . .
C44 C 0.5337(2) 0.4017(3) 0.75015(14) 0.0270(9) Uani 1 1 d . . . . .
C45 C 0.5845(2) 0.4315(3) 0.78524(15) 0.0352(10) Uani 1 1 d . . . . .
C46 C 0.6210(2) 0.5120(3) 0.78091(15) 0.0363(10) Uani 1 1 d . . . . .
C47 C 0.6055(2) 0.5603(3) 0.74148(15) 0.0334(10) Uani 1 1 d . . . . .
C48 C 0.5537(2) 0.5289(2) 0.70700(13) 0.0273(9) Uani 1 1 d . . . . .
C49 C 0.0890(2) 0.7658(3) 0.42659(13) 0.0264(8) Uani 1 1 d . . . . .
C50 C 0.0942(2) 0.6935(3) 0.45576(15) 0.0314(9) Uani 1 1 d . . . . .
C51 C 0.1377(3) 0.6916(3) 0.49751(15) 0.0376(10) Uani 1 1 d . . . . .
C52 C 0.1807(2) 0.7639(3) 0.51138(14) 0.0391(10) Uani 1 1 d . . . . .
C53 C 0.1801(2) 0.8370(3) 0.48332(15) 0.0362(10) Uani 1 1 d . . . . .
C54 C 0.1344(2) 0.8365(3) 0.44265(14) 0.0300(9) Uani 1 1 d . . . . .
C55 C -0.0165(2) 0.6900(2) 0.36235(13) 0.0272(9) Uani 1 1 d . . . . .
C56 C -0.0179(2) 0.6381(3) 0.32229(14) 0.0294(9) Uani 1 1 d . . . . .
C57 C -0.0731(3) 0.5718(3) 0.31405(15) 0.0365(10) Uani 1 1 d . . . . .
C58 C -0.1323(2) 0.5546(3) 0.34677(16) 0.0372(10) Uani 1 1 d . . . . .
C59 C -0.1350(2) 0.6043(3) 0.38684(15) 0.0325(9) Uani 1 1 d . . . . .
C60 C -0.0791(2) 0.6699(3) 0.39368(14) 0.0294(9) Uani 1 1 d . . . . .
C61 C 0.1245(2) 0.7775(2) 0.33827(13) 0.0262(8) Uani 1 1 d . . . . .
C62 C 0.1719(2) 0.7028(3) 0.33229(14) 0.0303(9) Uani 1 1 d . . . . .
C63 C 0.2395(2) 0.6984(3) 0.30381(14) 0.0343(10) Uani 1 1 d . . . . .
C64 C 0.2656(2) 0.7727(3) 0.28115(15) 0.0368(10) Uani 1 1 d . . . . .
C65 C 0.2241(2) 0.8488(3) 0.28712(15) 0.0339(10) Uani 1 1 d . . . . .
C66 C 0.1554(2) 0.8500(3) 0.31515(14) 0.0292(9) Uani 1 1 d . . . . .
C67 C -0.0149(2) 0.8593(2) 0.36899(14) 0.0263(8) Uani 1 1 d . . . . .
C68 C -0.0429(2) 0.8853(3) 0.32497(14) 0.0295(9) Uani 1 1 d . . . . .
C69 C -0.0961(2) 0.9528(3) 0.31720(15) 0.0332(9) Uani 1 1 d . . . . .
C70 C -0.1267(2) 0.9984(3) 0.35501(16) 0.0346(10) Uani 1 1 d . . . . .
C71 C -0.1023(2) 0.9752(3) 0.39963(15) 0.0336(10) Uani 1 1 d . . . . .
C72 C -0.0482(2) 0.9076(2) 0.40602(14) 0.0295(9) Uani 1 1 d . . . . .
C73 C 0.0429(3) 0.7298(4) 0.1569(2) 0.0567(13) Uani 1 1 d . . . . .
C74 C 0.0460(3) 0.7202(3) 0.10865(19) 0.0570(14) Uani 1 1 d . . . . .
H74 H 0.0853 0.7523 0.0914 0.068 Uiso 1 1 calc R . . . .
C75 C -0.0054(4) 0.6662(4) 0.0845(2) 0.0686(17) Uani 1 1 d . . . . .
H75 H -0.0027 0.6609 0.0511 0.082 Uiso 1 1 calc R . . . .
C76 C -0.0617(4) 0.6191(4) 0.1108(3) 0.0735(19) Uani 1 1 d . . . . .
H76 H -0.0970 0.5796 0.0951 0.088 Uiso 1 1 calc R . . . .
C77 C -0.0669(3) 0.6285(4) 0.1568(3) 0.0690(18) Uani 1 1 d . . . . .
H77 H -0.1065 0.5962 0.1737 0.083 Uiso 1 1 calc R . . . .
C78 C -0.0160(3) 0.6846(4) 0.18134(19) 0.0610(15) Uani 1 1 d . . . . .
H78 H -0.0216 0.6918 0.2145 0.073 Uiso 1 1 calc R . . . .
C79 C 0.1018(4) 0.7848(5) 0.1834(3) 0.114(3) Uani 1 1 d . . . . .
H79A H 0.0800 0.8441 0.1871 0.171 Uiso 1 1 calc GR . . . .
H79B H 0.1528 0.7875 0.1659 0.171 Uiso 1 1 calc GR . . . .
H79C H 0.1113 0.7590 0.2146 0.171 Uiso 1 1 calc GR . . . .
B1 B 0.4585(2) 0.4025(3) 0.66775(15) 0.0232(9) Uani 1 1 d . . . . .
F2 F 0.22376(13) 0.20316(17) 0.64243(9) 0.0439(6) Uani 1 1 d . . . . .
B2 B 0.0450(3) 0.7731(3) 0.37407(15) 0.0261(9) Uani 1 1 d . . . . .
F3 F 0.16274(14) 0.23199(18) 0.73135(9) 0.0507(7) Uani 1 1 d . . . . .
F4 F 0.23674(14) 0.34817(17) 0.78912(8) 0.0441(6) Uani 1 1 d . . . . .
F5 F 0.36874(12) 0.43301(14) 0.76171(7) 0.0301(5) Uani 1 1 d . . . . .
F6 F 0.46094(13) 0.20138(14) 0.68287(8) 0.0331(5) Uani 1 1 d . . . . .
F7 F 0.56974(15) 0.09265(14) 0.64886(9) 0.0455(6) Uani 1 1 d . . . . .
F8 F 0.69312(15) 0.15221(16) 0.59400(10) 0.0500(7) Uani 1 1 d . . . . .
F9 F 0.70585(13) 0.32703(16) 0.57549(8) 0.0398(6) Uani 1 1 d . . . . .
F10 F 0.59792(12) 0.43871(13) 0.61016(7) 0.0297(5) Uani 1 1 d . . . . .
F11 F 0.50252(13) 0.32094(14) 0.75650(8) 0.0317(5) Uani 1 1 d . . . . .
F12 F 0.59864(16) 0.38193(18) 0.82421(9) 0.0507(7) Uani 1 1 d . . . . .
F13 F 0.67106(16) 0.54245(19) 0.81461(9) 0.0549(7) Uani 1 1 d . . . . .
F14 F 0.64192(15) 0.63937(16) 0.73554(9) 0.0469(7) Uani 1 1 d . . . . .
F15 F 0.54419(15) 0.58268(15) 0.66952(8) 0.0392(6) Uani 1 1 d . . . . .
F16 F 0.37743(15) 0.56500(16) 0.68659(8) 0.0428(6) Uani 1 1 d . . . . .
F17 F 0.3220(2) 0.6825(2) 0.62540(10) 0.0828(12) Uani 1 1 d . . . . .
F18 F 0.3375(2) 0.6535(2) 0.52971(10) 0.0853(12) Uani 1 1 d . . . . .
F19 F 0.40546(16) 0.50420(17) 0.49895(8) 0.0489(7) Uani 1 1 d . . . . .
F20 F 0.46195(13) 0.38679(14) 0.55851(7) 0.0327(5) Uani 1 1 d . . . . .
F21 F 0.13596(14) 0.91143(14) 0.41709(8) 0.0376(6) Uani 1 1 d . . . . .
F22 F 0.22481(14) 0.90734(17) 0.49495(9) 0.0468(6) Uani 1 1 d . . . . .
F23 F 0.22205(16) 0.7647(2) 0.55228(9) 0.0554(7) Uani 1 1 d . . . . .
F24 F 0.13816(17) 0.61869(18) 0.52449(9) 0.0553(7) Uani 1 1 d . . . . .
F25 F 0.05595(14) 0.61758(15) 0.44462(8) 0.0394(6) Uani 1 1 d . . . . .
F26 F 0.11955(13) 0.92958(14) 0.31895(8) 0.0346(5) Uani 1 1 d . . . . .
F27 F 0.24939(15) 0.92286(17) 0.26599(9) 0.0491(7) Uani 1 1 d . . . . .
F28 F 0.33217(14) 0.76877(19) 0.25385(9) 0.0528(7) Uani 1 1 d . . . . .
F29 F 0.27983(14) 0.62198(17) 0.29908(9) 0.0456(6) Uani 1 1 d . . . . .
F30 F 0.15069(13) 0.62800(14) 0.35499(8) 0.0361(6) Uani 1 1 d . . . . .
F31 F 0.03662(14) 0.64946(15) 0.28719(8) 0.0390(6) Uani 1 1 d . . . . .
F32 F -0.06974(16) 0.52411(17) 0.27388(9) 0.0509(7) Uani 1 1 d . . . . .
F33 F -0.18741(16) 0.49152(17) 0.33915(10) 0.0548(7) Uani 1 1 d . . . . .
F34 F -0.19326(15) 0.58929(17) 0.41929(9) 0.0492(7) Uani 1 1 d . . . . .
F35 F -0.08675(13) 0.71723(14) 0.43417(8) 0.0361(6) Uani 1 1 d . . . . .
F36 F -0.01626(13) 0.84231(14) 0.28582(8) 0.0329(5) Uani 1 1 d . . . . .
F37 F -0.11913(15) 0.97436(17) 0.27307(9) 0.0471(6) Uani 1 1 d . . . . .
F38 F -0.17908(15) 1.06419(16) 0.34848(10) 0.0516(7) Uani 1 1 d . . . . .
F39 F -0.13158(15) 1.01858(16) 0.43744(9) 0.0472(7) Uani 1 1 d . . . . .
F40 F -0.02846(14) 0.89029(15) 0.45152(8) 0.0378(6) Uani 1 1 d . . . . .

loop_
_atom_site_aniso_label
_atom_site_aniso_U_11
_atom_site_aniso_U_22
_atom_site_aniso_U_33
_atom_site_aniso_U_23
_atom_site_aniso_U_13
_atom_site_aniso_U_12
Sb1 0.03906(16) 0.02865(14) 0.02996(15) -0.00316(12) -0.00331(11) 0.00874(13)
F1 0.0328(12) 0.0442(14) 0.0279(13) -0.0083(10) 0.0043(10) -0.0051(10)
C1 0.027(2) 0.030(2) 0.035(2) 0.0055(18) 0.0030(17) 0.0001(17)
C2 0.026(2) 0.0218(19) 0.030(2) 0.0011(16) 0.0006(16) 0.0040(15)
C3 0.028(2) 0.028(2) 0.024(2) -0.0006(16) 0.0036(16) 0.0037(16)
C4 0.030(2) 0.027(2) 0.023(2) -0.0004(16) -0.0014(16) -0.0012(17)
C5 0.029(2) 0.033(2) 0.0213(19) 0.0045(16) 0.0008(15) 0.0062(17)
C6 0.041(3) 0.049(3) 0.049(3) 0.008(2) 0.013(2) -0.006(2)
C7 0.037(2) 0.027(2) 0.048(3) 0.0001(19) -0.001(2) 0.0009(18)
C8 0.037(2) 0.043(3) 0.032(2) -0.0058(19) 0.0078(19) -0.001(2)
C9 0.046(3) 0.038(3) 0.034(2) -0.0063(19) 0.004(2) -0.013(2)
C10 0.049(3) 0.043(3) 0.026(2) -0.0050(19) 0.0068(19) 0.003(2)
C11 0.054(3) 0.025(2) 0.048(3) 0.002(2) 0.013(2) 0.012(2)
C12 0.059(3) 0.018(2) 0.041(3) -0.0047(18) -0.008(2) 0.0066(19)
C13 0.034(2) 0.026(2) 0.050(3) 0.006(2) -0.002(2) -0.0013(18)
C14 0.038(2) 0.037(2) 0.040(3) 0.010(2) 0.006(2) 0.0039(19)
C15 0.043(3) 0.039(3) 0.040(3) 0.007(2) -0.009(2) -0.001(2)
C16 0.035(2) 0.036(3) 0.062(3) 0.012(2) 0.008(2) 0.002(2)
C17 0.092(4) 0.043(3) 0.056(3) 0.003(2) 0.031(3) 0.023(3)
C18 0.115(4) 0.105(4) 0.082(3) -0.004(3) -0.031(3) 0.055(3)
C19 0.099(4) 0.102(3) 0.072(3) 0.002(3) -0.029(3) 0.063(3)
C20 0.106(4) 0.100(3) 0.085(3) 0.023(3) -0.024(3) 0.053(3)
C21 0.130(4) 0.114(4) 0.091(3) 0.020(3) -0.029(3) 0.037(3)
C22 0.130(4) 0.101(4) 0.107(4) 0.009(3) -0.029(3) 0.053(3)
C23 0.122(4) 0.100(4) 0.093(3) -0.007(3) -0.038(3) 0.058(3)
C24 0.118(5) 0.179(7) 0.097(4) 0.006(5) -0.001(4) 0.067(4)
C25 0.0228(19) 0.026(2) 0.025(2) 0.0000(16) 0.0030(15) -0.0003(15)
C26 0.027(2) 0.026(2) 0.030(2) -0.0036(17) 0.0010(16) 0.0030(16)
C27 0.043(3) 0.043(3) 0.024(2) -0.0034(19) -0.0018(18) 0.010(2)
C28 0.073(4) 0.054(3) 0.033(3) 0.005(2) -0.004(2) 0.032(3)
C29 0.061(3) 0.041(3) 0.041(3) -0.004(2) 0.000(2) 0.032(2)
C30 0.036(2) 0.038(2) 0.027(2) -0.0013(18) 0.0022(18) 0.0094(19)
C31 0.0220(19) 0.0241(19) 0.026(2) 0.0040(16) 0.0014(16) 0.0069(15)
C32 0.024(2) 0.032(2) 0.028(2) 0.0007(17) 0.0012(16) 0.0020(17)
C33 0.023(2) 0.035(2) 0.040(2) -0.0019(19) -0.0036(17) -0.0031(17)
C34 0.0176(19) 0.039(2) 0.045(3) 0.009(2) 0.0022(17) -0.0021(17)
C35 0.025(2) 0.043(2) 0.026(2) 0.0037(18) 0.0057(17) 0.0016(18)
C36 0.0209(19) 0.027(2) 0.025(2) -0.0016(16) -0.0019(15) 0.0015(15)
C37 0.0212(19) 0.0251(19) 0.022(2) -0.0025(15) -0.0013(15) 0.0000(15)
C38 0.0218(18) 0.027(2) 0.028(2) 0.0015(17) 0.0046(15) -0.0027(16)
C39 0.030(2) 0.024(2) 0.037(2) -0.0022(17) 0.0023(18) 0.0026(17)
C40 0.028(2) 0.032(2) 0.039(2) -0.0048(18) 0.0089(18) 0.0101(17)
C41 0.0204(19) 0.033(2) 0.031(2) -0.0010(17) 0.0068(16) -0.0035(16)
C42 0.027(2) 0.0203(19) 0.024(2) 0.0000(15) -0.0010(16) -0.0013(15)
C43 0.0218(19) 0.027(2) 0.021(2) -0.0028(16) 0.0068(15) 0.0013(15)
C44 0.0198(19) 0.031(2) 0.030(2) -0.0015(17) 0.0054(16) 0.0008(16)
C45 0.029(2) 0.047(3) 0.030(2) -0.001(2) 0.0006(18) 0.0073(19)
C46 0.029(2) 0.048(3) 0.032(2) -0.014(2) -0.0032(18) -0.0008(19)
C47 0.031(2) 0.030(2) 0.040(3) -0.0137(19) 0.0091(19) -0.0044(18)
C48 0.029(2) 0.028(2) 0.025(2) -0.0047(17) 0.0040(16) -0.0019(16)
C49 0.0252(19) 0.0271(19) 0.027(2) -0.0014(17) 0.0103(15) 0.0030(16)
C50 0.031(2) 0.028(2) 0.035(2) -0.0032(18) 0.0066(18) 0.0010(17)
C51 0.039(2) 0.041(3) 0.032(2) 0.008(2) 0.007(2) 0.010(2)
C52 0.031(2) 0.058(3) 0.028(2) -0.006(2) 0.0020(18) 0.010(2)
C53 0.028(2) 0.041(3) 0.039(3) -0.010(2) 0.0098(19) -0.0010(19)
C54 0.027(2) 0.032(2) 0.032(2) -0.0016(18) 0.0088(17) 0.0011(17)
C55 0.027(2) 0.027(2) 0.028(2) 0.0004(17) 0.0058(16) 0.0029(16)
C56 0.034(2) 0.029(2) 0.025(2) -0.0001(17) 0.0080(17) 0.0016(17)
C57 0.043(3) 0.034(2) 0.033(2) -0.0082(19) 0.0017(19) 0.0024(19)
C58 0.033(2) 0.031(2) 0.047(3) -0.006(2) 0.005(2) -0.0050(19)
C59 0.029(2) 0.029(2) 0.040(2) -0.0017(19) 0.0118(18) -0.0005(17)
C60 0.034(2) 0.026(2) 0.028(2) -0.0030(17) 0.0051(17) 0.0013(17)
C61 0.026(2) 0.028(2) 0.024(2) -0.0001(16) 0.0042(16) 0.0002(16)
C62 0.031(2) 0.032(2) 0.028(2) 0.0040(17) 0.0037(17) 0.0030(17)
C63 0.027(2) 0.045(3) 0.031(2) -0.0024(19) 0.0015(18) 0.0130(19)
C64 0.023(2) 0.052(3) 0.035(2) 0.002(2) 0.0103(17) -0.0026(19)
C65 0.029(2) 0.038(2) 0.034(2) 0.0070(19) 0.0030(18) -0.0083(19)
C66 0.026(2) 0.030(2) 0.031(2) -0.0003(17) 0.0021(17) -0.0002(17)
C67 0.0224(19) 0.026(2) 0.031(2) -0.0011(16) 0.0062(16) -0.0040(16)
C68 0.027(2) 0.029(2) 0.033(2) -0.0069(18) 0.0076(17) -0.0052(17)
C69 0.030(2) 0.033(2) 0.037(3) 0.0018(19) -0.0045(18) -0.0038(18)
C70 0.026(2) 0.026(2) 0.052(3) -0.001(2) 0.0041(19) 0.0031(17)
C71 0.027(2) 0.030(2) 0.044(3) -0.0078(19) 0.0151(19) -0.0013(17)
C72 0.029(2) 0.025(2) 0.034(2) -0.0003(17) 0.0080(18) -0.0050(17)
C73 0.052(3) 0.053(3) 0.065(4) -0.008(3) -0.006(3) 0.005(3)
C74 0.067(4) 0.050(3) 0.054(3) 0.011(3) 0.029(3) 0.006(3)
C75 0.081(4) 0.066(4) 0.058(4) -0.022(3) -0.011(3) 0.030(3)
C76 0.046(3) 0.044(3) 0.131(6) -0.009(4) -0.033(4) 0.009(3)
C77 0.047(3) 0.043(3) 0.117(6) 0.018(4) 0.025(4) 0.004(3)
C78 0.070(4) 0.066(4) 0.046(3) 0.021(3) 0.016(3) 0.022(3)
C79 0.088(5) 0.099(6) 0.155(8) -0.045(5) -0.052(5) 0.004(4)
B1 0.021(2) 0.025(2) 0.023(2) -0.0018(18) 0.0026(17) 0.0004(17)
F2 0.0312(13) 0.0478(15) 0.0526(16) -0.0076(12) -0.0048(11) -0.0122(11)
B2 0.029(2) 0.027(2) 0.023(2) -0.0015(18) 0.0064(18) 0.0001(19)
F3 0.0274(13) 0.0652(18) 0.0595(17) 0.0057(14) 0.0087(12) -0.0169(12)
F4 0.0320(13) 0.0656(17) 0.0346(14) 0.0015(12) 0.0145(11) -0.0042(12)
F5 0.0300(12) 0.0345(12) 0.0258(12) -0.0050(10) 0.0062(9) 0.0018(10)
F6 0.0309(12) 0.0264(12) 0.0420(14) 0.0073(10) 0.0124(10) -0.0008(9)
F7 0.0490(15) 0.0217(12) 0.0657(18) 0.0041(12) 0.0158(13) 0.0068(11)
F8 0.0450(15) 0.0358(14) 0.0693(19) -0.0025(13) 0.0255(13) 0.0148(12)
F9 0.0288(12) 0.0439(14) 0.0466(15) 0.0032(12) 0.0178(11) -0.0005(11)
F10 0.0280(12) 0.0256(12) 0.0356(13) 0.0007(10) 0.0075(10) -0.0042(9)
F11 0.0300(12) 0.0318(12) 0.0332(13) 0.0062(10) 0.0009(10) 0.0005(10)
F12 0.0524(16) 0.0661(18) 0.0336(15) 0.0075(13) -0.0142(12) -0.0011(14)
F13 0.0474(16) 0.0687(19) 0.0487(17) -0.0177(14) -0.0178(13) -0.0063(14)
F14 0.0467(15) 0.0397(15) 0.0543(17) -0.0145(12) 0.0046(12) -0.0162(12)
F15 0.0550(15) 0.0274(12) 0.0351(14) 0.0029(10) 0.0013(11) -0.0094(11)
F16 0.0565(16) 0.0441(15) 0.0279(13) -0.0033(11) 0.0072(11) 0.0206(12)
F17 0.135(3) 0.068(2) 0.0464(18) -0.0018(15) -0.0018(18) 0.074(2)
F18 0.134(3) 0.082(2) 0.0398(18) 0.0107(16) -0.0071(18) 0.073(2)
F19 0.0684(18) 0.0577(17) 0.0207(13) -0.0026(12) -0.0057(12) 0.0164(14)
F20 0.0447(14) 0.0287(12) 0.0248(12) -0.0047(10) 0.0003(10) 0.0061(10)
F21 0.0421(14) 0.0287(13) 0.0421(14) -0.0018(11) 0.0047(11) -0.0057(10)
F22 0.0399(14) 0.0528(16) 0.0476(16) -0.0189(13) 0.0008(12) -0.0047(12)
F23 0.0484(15) 0.081(2) 0.0371(15) -0.0093(14) -0.0097(12) 0.0165(15)
F24 0.0655(18) 0.0547(17) 0.0456(16) 0.0183(13) -0.0031(13) 0.0069(14)
F25 0.0475(15) 0.0317(13) 0.0389(14) 0.0075(11) 0.0030(11) -0.0004(11)
F26 0.0333(13) 0.0268(12) 0.0437(14) 0.0037(10) 0.0086(10) -0.0014(10)
F27 0.0415(14) 0.0504(16) 0.0554(17) 0.0150(13) 0.0168(12) -0.0102(12)
F28 0.0331(13) 0.0729(19) 0.0525(16) 0.0061(14) 0.0220(12) 0.0056(13)
F29 0.0393(14) 0.0483(16) 0.0493(16) -0.0017(12) 0.0123(12) 0.0179(12)
F30 0.0381(13) 0.0316(13) 0.0385(14) 0.0053(11) 0.0097(11) 0.0082(10)
F31 0.0450(14) 0.0448(15) 0.0271(13) -0.0054(11) 0.0098(11) -0.0071(11)
F32 0.0604(17) 0.0499(16) 0.0424(16) -0.0207(13) 0.0078(13) -0.0125(13)
F33 0.0484(16) 0.0482(16) 0.0678(19) -0.0204(14) 0.0102(14) -0.0194(13)
F34 0.0423(15) 0.0472(15) 0.0581(17) -0.0132(13) 0.0246(13) -0.0159(12)
F35 0.0381(13) 0.0347(13) 0.0355(13) -0.0089(10) 0.0142(10) -0.0060(10)
F36 0.0325(12) 0.0349(13) 0.0314(13) -0.0040(10) 0.0015(10) 0.0014(10)
F37 0.0460(15) 0.0467(15) 0.0487(16) 0.0011(12) -0.0109(12) 0.0071(12)
F38 0.0443(15) 0.0384(15) 0.0721(19) -0.0028(13) 0.0001(13) 0.0145(12)
F39 0.0502(15) 0.0391(14) 0.0521(16) -0.0096(12) 0.0217(13) 0.0080(12)
F40 0.0456(14) 0.0388(14) 0.0289(13) -0.0027(11) 0.0120(11) 0.0056(11)

loop_
_atom_type_symbol
_atom_type_description
_atom_type_scat_dispersion_real
_atom_type_scat_dispersion_imag
_atom_type_scat_source
C C 0.0033 0.0016 'International Tables Vol C Tables 4.2.6.8 and 6.1.1.4'
H H 0.0000 0.0000 'International Tables Vol C Tables 4.2.6.8 and 6.1.1.4'
B B 0.0013 0.0007 'International Tables Vol C Tables 4.2.6.8 and 6.1.1.4'
F F 0.0171 0.0103 'International Tables Vol C Tables 4.2.6.8 and 6.1.1.4'
Sb Sb -0.5866 1.5461 'International Tables Vol C Tables 4.2.6.8 and 6.1.1.4'

loop_
_geom_angle_atom_site_label_1
_geom_angle_atom_site_label_2
_geom_angle_atom_site_label_3
_geom_angle
_geom_angle_site_symmetry_1
_geom_angle_site_symmetry_3
_geom_angle_publ_flag
C1 Sb1 C2 34.64(13) . . ?
C1 Sb1 C3 57.87(13) . . ?
C1 Sb1 C4 57.75(13) . . ?
C2 Sb1 C3 35.13(12) . . ?
C2 Sb1 C4 57.74(13) . . ?
C3 Sb1 C4 34.34(12) . . ?
C5 Sb1 C1 35.39(13) . . ?
C5 Sb1 C2 58.23(13) . . ?
C5 Sb1 C3 57.70(12) . . ?
C5 Sb1 C4 34.46(12) . . ?
C2 C1 Sb1 72.9(2) . . ?
C2 C1 C5 108.0(3) . . ?
C2 C1 C6 128.1(4) . . ?
C5 C1 Sb1 72.3(2) . . ?
C5 C1 C6 123.6(4) . . ?
C6 C1 Sb1 125.6(3) . . ?
C1 C2 Sb1 72.4(2) . . ?
C1 C2 C3 107.7(3) . . ?
C1 C2 C7 126.7(4) . . ?
C3 C2 Sb1 72.8(2) . . ?
C3 C2 C7 125.3(3) . . ?
C7 C2 Sb1 125.0(3) . . ?
C2 C3 Sb1 72.0(2) . . ?
C2 C3 C8 126.5(3) . . ?
C4 C3 Sb1 73.3(2) . . ?
C4 C3 C2 108.0(3) . . ?
C4 C3 C8 125.2(3) . . ?
C8 C3 Sb1 125.5(3) . . ?
C3 C4 Sb1 72.3(2) . . ?
C3 C4 C5 108.6(3) . . ?
C3 C4 C9 126.1(3) . . ?
C5 C4 Sb1 71.6(2) . . ?
C5 C4 C9 125.0(3) . . ?
C9 C4 Sb1 126.4(3) . . ?
C1 C5 Sb1 72.3(2) . . ?
C1 C5 C10 125.9(3) . . ?
C4 C5 Sb1 73.9(2) . . ?
C4 C5 C1 107.6(3) . . ?
C4 C5 C10 126.0(4) . . ?
C10 C5 Sb1 125.5(3) . . ?
C1 C6 H6A 109.5 . . ?
C1 C6 H6B 109.5 . . ?
C1 C6 H6C 109.5 . . ?
H6A C6 H6B 109.5 . . ?
H6A C6 H6C 109.5 . . ?
H6B C6 H6C 109.5 . . ?
C2 C7 H7A 109.5 . . ?
C2 C7 H7B 109.5 . . ?
C2 C7 H7C 109.5 . . ?
H7A C7 H7B 109.5 . . ?
H7A C7 H7C 109.5 . . ?
H7B C7 H7C 109.5 . . ?
C3 C8 H8A 109.5 . . ?
C3 C8 H8B 109.5 . . ?
C3 C8 H8C 109.5 . . ?
H8A C8 H8B 109.5 . . ?
H8A C8 H8C 109.5 . . ?
H8B C8 H8C 109.5 . . ?
C4 C9 H9A 109.5 . . ?
C4 C9 H9B 109.5 . . ?
C4 C9 H9C 109.5 . . ?
H9A C9 H9B 109.5 . . ?
H9A C9 H9C 109.5 . . ?
H9B C9 H9C 109.5 . . ?
C5 C10 H10A 109.5 . . ?
C5 C10 H10B 109.5 . . ?
C5 C10 H10C 109.5 . . ?
H10A C10 H10B 109.5 . . ?
H10A C10 H10C 109.5 . . ?
H10B C10 H10C 109.5 . . ?
C12 C11 C17 121.6(5) . . ?
C16 C11 C12 117.8(4) . . ?
C16 C11 C17 120.5(5) . . ?
C11 C12 H12 119.6 . . ?
C13 C12 C11 120.8(4) . . ?
C13 C12 H12 119.6 . . ?
C12 C13 H13 119.9 . . ?
C14 C13 C12 120.3(4) . . ?
C14 C13 H13 119.9 . . ?
C13 C14 H14 120.1 . . ?
C13 C14 C15 119.8(4) . . ?
C15 C14 H14 120.1 . . ?
C14 C15 H15 120.2 . . ?
C14 C15 C16 119.5(4) . . ?
C16 C15 H15 120.2 . . ?
C11 C16 C15 121.7(4) . . ?
C11 C16 H16 119.1 . . ?
C15 C16 H16 119.1 . . ?
C11 C17 H17A 109.5 . . ?
C11 C17 H17B 109.5 . . ?
C11 C17 H17C 109.5 . . ?
H17A C17 H17B 109.5 . . ?
H17A C17 H17C 109.5 . . ?
H17B C17 H17C 109.5 . . ?
C19 C18 C23 120.0 . . ?
C19 C18 C24 122.0(6) . . ?
C23 C18 C24 117.5(6) . . ?
C18 C19 H19 120.0 . . ?
C20 C19 C18 120.0 . . ?
C20 C19 H19 120.0 . . ?
C19 C20 H20 120.0 . . ?
C19 C20 C21 120.0 . . ?
C21 C20 H20 120.0 . . ?
C20 C21 H21 120.0 . . ?
C20 C21 C22 120.0 . . ?
C22 C21 H21 120.0 . . ?
C21 C22 H22 120.0 . . ?
C23 C22 C21 120.0 . . ?
C23 C22 H22 120.0 . . ?
C18 C23 H23 120.0 . . ?
C22 C23 C18 120.0 . . ?
C22 C23 H23 120.0 . . ?
C18 C24 H24A 109.5 . . ?
C18 C24 H24B 109.5 . . ?
C18 C24 H24C 109.5 . . ?
H24A C24 H24B 109.5 . . ?
H24A C24 H24C 109.5 . . ?
H24B C24 H24C 109.5 . . ?
C26 C25 C30 112.7(3) . . ?
C26 C25 B1 127.5(3) . . ?
C30 C25 B1 119.8(3) . . ?
C27 C26 C25 123.8(4) . . ?
F20 C26 C25 121.4(3) . . ?
F20 C26 C27 114.8(3) . . ?
C28 C27 C26 120.4(4) . . ?
F19 C27 C26 120.6(4) . . ?
F19 C27 C28 119.0(4) . . ?
C27 C28 C29 119.0(4) . . ?
F18 C28 C27 119.4(4) . . ?
F18 C28 C29 121.6(4) . . ?
C30 C29 C28 118.9(4) . . ?
F17 C29 C28 120.4(4) . . ?
F17 C29 C30 120.7(4) . . ?
C29 C30 C25 125.1(4) . . ?
F16 C30 C25 118.7(3) . . ?
F16 C30 C29 116.2(4) . . ?
C32 C31 B1 119.9(3) . . ?
C36 C31 C32 113.0(3) . . ?
C36 C31 B1 127.0(3) . . ?
F1 C32 C31 118.8(3) . . ?
F1 C32 C33 115.7(3) . . ?
C33 C32 C31 125.5(4) . . ?
C32 C33 C34 118.6(4) . . ?
F2 C33 C32 120.9(4) . . ?
F2 C33 C34 120.5(3) . . ?
C35 C34 C33 118.7(4) . . ?
F3 C34 C33 121.0(4) . . ?
F3 C34 C35 120.3(4) . . ?
C34 C35 C36 120.6(4) . . ?
F4 C35 C34 118.9(3) . . ?
F4 C35 C36 120.5(4) . . ?
C31 C36 C35 123.3(4) . . ?
F5 C36 C31 121.2(3) . . ?
F5 C36 C35 115.5(3) . . ?
C38 C37 C42 113.0(3) . . ?
C38 C37 B1 127.4(3) . . ?
C42 C37 B1 119.5(3) . . ?
C39 C38 C37 123.9(3) . . ?
F6 C38 C37 121.3(3) . . ?
F6 C38 C39 114.7(3) . . ?
C40 C39 C38 119.9(4) . . ?
F7 C39 C38 120.5(3) . . ?
F7 C39 C40 119.6(3) . . ?
C39 C40 C41 119.2(3) . . ?
F8 C40 C39 120.8(4) . . ?
F8 C40 C41 120.0(3) . . ?
C42 C41 C40 118.8(3) . . ?
F9 C41 C40 120.3(3) . . ?
F9 C41 C42 121.0(3) . . ?
C41 C42 C37 125.2(3) . . ?
F10 C42 C37 119.1(3) . . ?
F10 C42 C41 115.7(3) . . ?
C44 C43 C48 113.1(3) . . ?
C44 C43 B1 119.9(3) . . ?
C48 C43 B1 126.6(3) . . ?
C45 C44 C43 124.4(4) . . ?
F11 C44 C43 119.6(3) . . ?
F11 C44 C45 116.1(3) . . ?
C46 C45 C44 119.9(4) . . ?
F12 C45 C44 120.4(4) . . ?
F12 C45 C46 119.7(4) . . ?
C47 C46 C45 118.3(4) . . ?
F13 C46 C45 121.1(4) . . ?
F13 C46 C47 120.7(4) . . ?
C46 C47 C48 120.4(4) . . ?
F14 C47 C46 119.9(4) . . ?
F14 C47 C48 119.7(4) . . ?
C47 C48 C43 123.8(4) . . ?
F15 C48 C43 121.7(3) . . ?
F15 C48 C47 114.5(3) . . ?
C50 C49 C54 113.0(4) . . ?
C50 C49 B2 128.0(4) . . ?
C54 C49 B2 118.6(3) . . ?
C49 C50 C51 124.0(4) . . ?
F25 C50 C49 120.9(4) . . ?
F25 C50 C51 115.0(4) . . ?
C52 C51 C50 119.9(4) . . ?
F24 C51 C50 120.2(4) . . ?
F24 C51 C52 119.9(4) . . ?
C53 C52 C51 119.1(4) . . ?
F23 C52 C51 121.2(4) . . ?
F23 C52 C53 119.7(4) . . ?
C52 C53 C54 118.9(4) . . ?
F22 C53 C52 120.3(4) . . ?
F22 C53 C54 120.8(4) . . ?
C53 C54 C49 125.1(4) . . ?
F21 C54 C49 119.4(4) . . ?
F21 C54 C53 115.5(4) . . ?
C56 C55 C60 112.4(3) . . ?
C56 C55 B2 127.7(3) . . ?
C60 C55 B2 119.7(3) . . ?
C57 C56 C55 124.7(4) . . ?
F31 C56 C55 121.0(3) . . ?
F31 C56 C57 114.3(3) . . ?
C58 C57 C56 119.9(4) . . ?
F32 C57 C56 120.5(4) . . ?
F32 C57 C58 119.6(4) . . ?
C59 C58 C57 118.4(4) . . ?
F33 C58 C57 120.9(4) . . ?
F33 C58 C59 120.6(4) . . ?
C58 C59 C60 120.0(4) . . ?
F34 C59 C58 119.5(4) . . ?
F34 C59 C60 120.5(4) . . ?
C59 C60 C55 124.7(4) . . ?
F35 C60 C55 119.1(3) . . ?
F35 C60 C59 116.2(3) . . ?
C62 C61 B2 119.1(3) . . ?
C66 C61 C62 112.9(3) . . ?
C66 C61 B2 127.8(3) . . ?
C63 C62 C61 124.5(4) . . ?
F30 C62 C61 119.0(3) . . ?
F30 C62 C63 116.4(3) . . ?
C64 C63 C62 119.2(4) . . ?
F29 C63 C62 120.1(4) . . ?
F29 C63 C64 120.7(3) . . ?
C65 C64 C63 119.2(4) . . ?
F28 C64 C63 119.3(4) . . ?
F28 C64 C65 121.5(4) . . ?
C64 C65 C66 119.8(4) . . ?
F27 C65 C64 120.3(4) . . ?
F27 C65 C66 119.9(4) . . ?
C61 C66 C65 124.3(4) . . ?
F26 C66 C61 121.1(3) . . ?
F26 C66 C65 114.7(3) . . ?
C68 C67 C72 113.0(4) . . ?
C68 C67 B2 120.4(3) . . ?
C72 C67 B2 126.3(4) . . ?
C69 C68 C67 125.0(4) . . ?
F36 C68 C67 119.0(3) . . ?
F36 C68 C69 116.1(4) . . ?
C70 C69 C68 119.5(4) . . ?
F37 C69 C68 120.9(4) . . ?
F37 C69 C70 119.6(4) . . ?
C71 C70 C69 118.5(4) . . ?
F38 C70 C69 120.8(4) . . ?
F38 C70 C71 120.7(4) . . ?
C70 C71 C72 120.3(4) . . ?
F39 C71 C70 119.9(4) . . ?
F39 C71 C72 119.8(4) . . ?
C71 C72 C67 123.7(4) . . ?
F40 C72 C67 121.0(3) . . ?
F40 C72 C71 115.3(3) . . ?
C74 C73 C78 118.1(5) . . ?
C74 C73 C79 122.5(6) . . ?
C78 C73 C79 119.4(6) . . ?
C73 C74 H74 118.8 . . ?
C75 C74 C73 122.5(5) . . ?
C75 C74 H74 118.8 . . ?
C74 C75 H75 121.3 . . ?
C74 C75 C76 117.5(6) . . ?
C76 C75 H75 121.3 . . ?
C75 C76 H76 119.4 . . ?
C77 C76 C75 121.1(6) . . ?
C77 C76 H76 119.4 . . ?
C76 C77 H77 119.2 . . ?
C76 C77 C78 121.6(5) . . ?
C78 C77 H77 119.2 . . ?
C73 C78 C77 119.1(5) . . ?
C73 C78 H78 120.5 . . ?
C77 C78 H78 120.5 . . ?
C73 C79 H79A 109.5 . . ?
C73 C79 H79B 109.5 . . ?
C73 C79 H79C 109.5 . . ?
H79A C79 H79B 109.5 . . ?
H79A C79 H79C 109.5 . . ?
H79B C79 H79C 109.5 . . ?
C25 B1 C31 102.7(3) . . ?
C25 B1 C37 113.2(3) . . ?
C25 B1 C43 114.2(3) . . ?
C31 B1 C37 112.1(3) . . ?
C31 B1 C43 113.8(3) . . ?
C37 B1 C43 101.4(3) . . ?
C49 B2 C61 101.5(3) . . ?
C55 B2 C49 113.5(3) . . ?
C55 B2 C61 113.3(3) . . ?
C67 B2 C49 113.2(3) . . ?
C67 B2 C55 102.8(3) . . ?
C67 B2 C61 113.0(3) . . ?

loop_
_geom_bond_atom_site_label_1
_geom_bond_atom_site_label_2
_geom_bond_distance
_geom_bond_site_symmetry_2
_geom_bond_publ_flag
Sb1 C1 2.394(4) . ?
Sb1 C2 2.400(4) . ?
Sb1 C3 2.411(4) . ?
Sb1 C4 2.424(4) . ?
Sb1 C5 2.394(4) . ?
F1 C32 1.361(4) . ?
C1 C2 1.427(5) . ?
C1 C5 1.455(5) . ?
C1 C6 1.491(5) . ?
C2 C3 1.452(5) . ?
C2 C7 1.492(5) . ?
C3 C4 1.427(5) . ?
C3 C8 1.493(5) . ?
C4 C5 1.427(5) . ?
C4 C9 1.490(5) . ?
C5 C10 1.488(5) . ?
C6 H6A 0.9800 . ?
C6 H6B 0.9800 . ?
C6 H6C 0.9800 . ?
C7 H7A 0.9800 . ?
C7 H7B 0.9800 . ?
C7 H7C 0.9800 . ?
C8 H8A 0.9800 . ?
C8 H8B 0.9800 . ?
C8 H8C 0.9800 . ?
C9 H9A 0.9800 . ?
C9 H9B 0.9800 . ?
C9 H9C 0.9800 . ?
C10 H10A 0.9800 . ?
C10 H10B 0.9800 . ?
C10 H10C 0.9800 . ?
C11 C12 1.395(6) . ?
C11 C16 1.390(7) . ?
C11 C17 1.507(6) . ?
C12 H12 0.9500 . ?
C12 C13 1.393(6) . ?
C13 H13 0.9500 . ?
C13 C14 1.384(6) . ?
C14 H14 0.9500 . ?
C14 C15 1.384(6) . ?
C15 H15 0.9500 . ?
C15 C16 1.392(6) . ?
C16 H16 0.9500 . ?
C17 H17A 0.9800 . ?
C17 H17B 0.9800 . ?
C17 H17C 0.9800 . ?
C18 C19 1.3900 . ?
C18 C23 1.3900 . ?
C18 C24 1.450(9) . ?
C19 H19 0.9500 . ?
C19 C20 1.3900 . ?
C20 H20 0.9500 . ?
C20 C21 1.3900 . ?
C21 H21 0.9500 . ?
C21 C22 1.3900 . ?
C22 H22 0.9500 . ?
C22 C23 1.3900 . ?
C23 H23 0.9500 . ?
C24 H24A 0.9800 . ?
C24 H24B 0.9800 . ?
C24 H24C 0.9800 . ?
C25 C26 1.395(5) . ?
C25 C30 1.397(5) . ?
C25 B1 1.642(6) . ?
C26 C27 1.375(5) . ?
C26 F20 1.349(4) . ?
C27 C28 1.366(6) . ?
C27 F19 1.358(4) . ?
C28 C29 1.375(6) . ?
C28 F18 1.343(5) . ?
C29 C30 1.374(6) . ?
C29 F17 1.340(5) . ?
C30 F16 1.350(4) . ?
C31 C32 1.391(5) . ?
C31 C36 1.379(5) . ?
C31 B1 1.654(5) . ?
C32 C33 1.371(5) . ?
C33 C34 1.374(6) . ?
C33 F2 1.343(4) . ?
C34 C35 1.369(6) . ?
C34 F3 1.345(4) . ?
C35 C36 1.384(5) . ?
C35 F4 1.359(4) . ?
C36 F5 1.354(4) . ?
C37 C38 1.383(5) . ?
C37 C42 1.389(5) . ?
C37 B1 1.660(5) . ?
C38 C39 1.381(5) . ?
C38 F6 1.350(4) . ?
C39 C40 1.367(5) . ?
C39 F7 1.350(4) . ?
C40 C41 1.375(6) . ?
C40 F8 1.344(4) . ?
C41 C42 1.371(5) . ?
C41 F9 1.349(4) . ?
C42 F10 1.363(4) . ?
C43 C44 1.387(5) . ?
C43 C48 1.388(5) . ?
C43 B1 1.662(6) . ?
C44 C45 1.378(6) . ?
C44 F11 1.349(4) . ?
C45 C46 1.374(6) . ?
C45 F12 1.357(5) . ?
C46 C47 1.361(6) . ?
C46 F13 1.346(5) . ?
C47 C48 1.385(5) . ?
C47 F14 1.359(5) . ?
C48 F15 1.350(4) . ?
C49 C50 1.381(5) . ?
C49 C54 1.391(5) . ?
C49 B2 1.659(6) . ?
C50 C51 1.384(6) . ?
C50 F25 1.358(4) . ?
C51 C52 1.370(6) . ?
C51 F24 1.349(5) . ?
C52 C53 1.369(6) . ?
C52 F23 1.345(5) . ?
C53 C54 1.377(6) . ?
C53 F22 1.345(5) . ?
C54 F21 1.353(4) . ?
C55 C56 1.383(5) . ?
C55 C60 1.399(5) . ?
C55 B2 1.659(6) . ?
C56 C57 1.383(6) . ?
C56 F31 1.354(4) . ?
C57 C58 1.374(6) . ?
C57 F32 1.350(5) . ?
C58 C59 1.365(6) . ?
C58 F33 1.343(5) . ?
C59 C60 1.377(5) . ?
C59 F34 1.352(4) . ?
C60 F35 1.360(4) . ?
C61 C62 1.394(5) . ?
C61 C66 1.384(5) . ?
C61 B2 1.664(5) . ?
C62 C63 1.381(5) . ?
C62 F30 1.356(4) . ?
C63 C64 1.373(6) . ?
C63 F29 1.350(5) . ?
C64 C65 1.360(6) . ?
C64 F28 1.348(4) . ?
C65 C66 1.387(5) . ?
C65 F27 1.345(4) . ?
C66 F26 1.356(4) . ?
C67 C68 1.387(6) . ?
C67 C72 1.395(5) . ?
C67 B2 1.653(6) . ?
C68 C69 1.374(6) . ?
C68 F36 1.360(4) . ?
C69 C70 1.373(6) . ?
C69 F37 1.346(5) . ?
C70 C71 1.372(6) . ?
C70 F38 1.339(4) . ?
C71 C72 1.380(6) . ?
C71 F39 1.348(4) . ?
C72 F40 1.354(5) . ?
C73 C74 1.373(7) . ?
C73 C78 1.382(7) . ?
C73 C79 1.490(8) . ?
C74 H74 0.9500 . ?
C74 C75 1.367(8) . ?
C75 H75 0.9500 . ?
C75 C76 1.393(9) . ?
C76 H76 0.9500 . ?
C76 C77 1.312(9) . ?
C77 H77 0.9500 . ?
C77 C78 1.388(8) . ?
C78 H78 0.9500 . ?
C79 H79A 0.9800 . ?
C79 H79B 0.9800 . ?
C79 H79C 0.9800 . ?
